data_7125172
loop_
_publ_author_name
'Arisawa, Mieko'
'Yamada, Tomoki'
'Tanii, Saori'
'Kawada, Yuta'
'Hashimoto, Hisako'
'Yamaguchi, Masahiko'

_publ_section_title
;
 Rhodium-catalyzed P-P bond exchange reaction of diphosphine disulfides.
;
_journal_issue 93
_journal_name_full 'Chemical communications (Cambridge, England)'
_journal_page_first 13580
_journal_page_last 13583
_journal_paper_doi 10.1039/c6cc07302f
_journal_volume 52
_journal_year 2016
_chemical_absolute_configuration ad
_chemical_formula_sum 'C14 H24 O P2 S2'
_chemical_formula_weight 334.39
_space_group_IT_number 19
_space_group_name_Hall 'P 2ac 2ab'
_space_group_name_H-M_alt 'P 21 21 21'
_symmetry_cell_setting orthorhombic
_symmetry_space_group_name_H-M 'P 21 21 21'
_atom_sites_solution_hydrogens geom
_atom_sites_solution_primary direct
_atom_sites_solution_secondary difmap
_audit_creation_method SHELXL-97
_audit_update_record
;
2016-06-01 deposited with the CCDC.
2016-10-26 downloaded from the CCDC.
;
_cell_angle_alpha 90.00
_cell_angle_beta 90.00
_cell_angle_gamma 90.00
_cell_formula_units_Z 4
_cell_length_a 6.4559(4)
_cell_length_b 12.3783(6)
_cell_length_c 22.5131(13)
_cell_measurement_reflns_used 8652
_cell_measurement_temperature 173
_cell_measurement_theta_max 27.43
_cell_measurement_theta_min 3.175
_cell_volume 1799.09(18)
_computing_molecular_graphics 'Yadokari-XG 2009 (Wakita Nemoto et al., 2009)'
_computing_publication_material 'Yadokari-XG 2009 (Wakita,Nemoto et al., 2009)'
_computing_structure_refinement 'SHELXL-97 (Sheldrick, 1997)'
_computing_structure_solution SIR2002
_diffrn_ambient_temperature 173
_diffrn_measured_fraction_theta_full 0.998
_diffrn_measured_fraction_theta_max 0.998
_diffrn_measurement_device_type 'Rigaku R-AXIS RAPID'
_diffrn_radiation_monochromator graphite
_diffrn_radiation_source 'sealed X-ray tube'
_diffrn_radiation_type 'Mo K\a'
_diffrn_radiation_wavelength 0.71075
_diffrn_reflns_av_R_equivalents 0.1234
_diffrn_reflns_av_sigmaI/netI 0.1069
_diffrn_reflns_limit_h_max 8
_diffrn_reflns_limit_h_min -8
_diffrn_reflns_limit_k_max 15
_diffrn_reflns_limit_k_min -16
_diffrn_reflns_limit_l_max 24
_diffrn_reflns_limit_l_min -29
_diffrn_reflns_number 17444
_diffrn_reflns_theta_full 27.43
_diffrn_reflns_theta_max 27.43
_diffrn_reflns_theta_min 3.17
_exptl_absorpt_coefficient_mu 0.465
_exptl_absorpt_correction_T_max 1.0000
_exptl_absorpt_correction_T_min 1.0000
_exptl_absorpt_correction_type empirical
_exptl_crystal_colour colorless
_exptl_crystal_density_diffrn 1.235
_exptl_crystal_density_method 'not measured'
_exptl_crystal_description block
_exptl_crystal_F_000 712
_exptl_crystal_size_max 0.2
_exptl_crystal_size_mid 0.2
_exptl_crystal_size_min 0.2
_refine_diff_density_max 0.580
_refine_diff_density_min -0.725
_refine_diff_density_rms 0.110
_refine_ls_abs_structure_details 'Flack H D (1983), Acta Cryst. A39, 876-881'
_refine_ls_abs_structure_Flack 0.38(18)
_refine_ls_extinction_method none
_refine_ls_goodness_of_fit_ref 1.061
_refine_ls_hydrogen_treatment constr
_refine_ls_matrix_type full
_refine_ls_number_parameters 165
_refine_ls_number_reflns 4104
_refine_ls_number_restraints 0
_refine_ls_restrained_S_all 1.061
_refine_ls_R_factor_all 0.1078
_refine_ls_R_factor_gt 0.0606
_refine_ls_shift/su_max 0.000
_refine_ls_shift/su_mean 0.000
_refine_ls_structure_factor_coef Fsqd
_refine_ls_weighting_details 'calc w=1/[\s^2^(Fo^2^)+(0.0408P)^2^+3.1411P] where P=(Fo^2^+2Fc^2^)/3'
_refine_ls_weighting_scheme calc
_refine_ls_wR_factor_gt 0.1067
_refine_ls_wR_factor_ref 0.1536
_reflns_number_gt 2694
_reflns_number_total 4104
_reflns_threshold_expression >2sigma(I)
_cod_data_source_file c6cc07302f2.cif
_cod_data_source_block ydkr
_cod_database_code 7125172

loop_
_symmetry_equiv_pos_as_xyz
'x, y, z'
'-x+1/2, -y, z+1/2'
'x+1/2, -y+1/2, -z'
'-x, y+1/2, -z+1/2'

loop_
_atom_site_label
_atom_site_type_symbol
_atom_site_fract_x
_atom_site_fract_y
_atom_site_fract_z
_atom_site_U_iso_or_equiv
_atom_site_adp_type
_atom_site_occupancy
_atom_site_symmetry_multiplicity
_atom_site_calc_flag
_atom_site_refinement_flags
C6 C 0.8891(5) 0.1234(2) 0.12773(15) 0.0319(12) Uani 1 1 d G
C10 C 0.6867(5) 0.1579(3) 0.13687(15) 0.0327(12) Uani 1 1 d G
H1 H 0.5954 0.1154 0.1586 0.039 Uiso 1 1 calc R
C11 C 0.6208(4) 0.2560(3) 0.11351(17) 0.0434(15) Uani 1 1 d G
H2 H 0.4854 0.2791 0.1196 0.052 Uiso 1 1 calc R
C13 C 0.7573(6) 0.3196(2) 0.08100(17) 0.0409(14) Uani 1 1 d G
C12 C 0.9597(5) 0.2851(3) 0.07185(16) 0.0420(15) Uani 1 1 d G
H3 H 1.0510 0.3277 0.0501 0.050 Uiso 1 1 calc R
C14 C 1.0256(4) 0.1870(3) 0.09521(16) 0.0401(14) Uani 1 1 d G
H4 H 1.1610 0.1639 0.0891 0.048 Uiso 1 1 calc R
P5 P 1.0322(2) 0.02317(11) 0.23372(7) 0.0312(3) Uani 1 1 d .
S2 S 1.0972(2) -0.17103(13) 0.05526(7) 0.0449(4) Uani 1 1 d .
P3 P 0.8212(2) -0.13836(11) 0.08375(6) 0.0308(3) Uani 1 1 d .
S3 S 1.2376(2) 0.13681(12) 0.24655(6) 0.0391(4) Uani 1 1 d .
O5 O 0.8190(6) -0.0710(3) 0.14580(14) 0.0286(8) Uani 1 1 d .
C7 C 0.9669(8) 0.0169(4) 0.1540(2) 0.0298(12) Uani 1 1 d .
H24 H 1.0936 -0.0028 0.1326 0.036 Uiso 1 1 calc R
C8 C 0.6661(10) -0.2513(4) 0.1039(2) 0.0423(15) Uani 1 1 d .
H5 H 0.7311 -0.2895 0.1360 0.063 Uiso 1 1 calc R
H6 H 0.6518 -0.2986 0.0703 0.063 Uiso 1 1 calc R
H7 H 0.5318 -0.2268 0.1162 0.063 Uiso 1 1 calc R
C9 C 0.7902(9) 0.0416(5) 0.2734(2) 0.0434(15) Uani 1 1 d .
H8 H 0.7239 0.1070 0.2592 0.052 Uiso 1 1 calc R
H9 H 0.6991 -0.0185 0.2643 0.052 Uiso 1 1 calc R
C15 C 1.1185(9) -0.1115(4) 0.2526(3) 0.0403(14) Uani 1 1 d .
H10 H 1.1464 -0.1146 0.2949 0.048 Uiso 1 1 calc R
H11 H 1.0078 -0.1622 0.2441 0.048 Uiso 1 1 calc R
C16 C 0.6699(10) -0.0616(4) 0.0323(2) 0.0443(16) Uani 1 1 d .
H12 H 0.5397 -0.0430 0.0502 0.066 Uiso 1 1 calc R
H13 H 0.6456 -0.1039 -0.0028 0.066 Uiso 1 1 calc R
H14 H 0.7431 0.0031 0.0218 0.066 Uiso 1 1 calc R
C17 C 1.3107(10) -0.1462(5) 0.2193(3) 0.0571(18) Uani 1 1 d .
H15 H 1.2733 -0.1685 0.1799 0.086 Uiso 1 1 calc R
H16 H 1.3749 -0.2054 0.2398 0.086 Uiso 1 1 calc R
H17 H 1.4059 -0.0868 0.2171 0.086 Uiso 1 1 calc R
C18 C 0.8145(11) 0.0494(6) 0.3404(3) 0.0577(18) Uani 1 1 d .
H18 H 0.8738 -0.0164 0.3553 0.087 Uiso 1 1 calc R
H19 H 0.6813 0.0606 0.3583 0.087 Uiso 1 1 calc R
H20 H 0.9039 0.1089 0.3500 0.087 Uiso 1 1 calc R
C19 C 0.6864(12) 0.4290(5) 0.0575(3) 0.063(2) Uani 1 1 d .
H21 H 0.6986 0.4822 0.0884 0.095 Uiso 1 1 calc R
H22 H 0.5445 0.4242 0.0450 0.095 Uiso 1 1 calc R
H23 H 0.7713 0.4495 0.0244 0.095 Uiso 1 1 calc R

loop_
_atom_site_aniso_label
_atom_site_aniso_U_11
_atom_site_aniso_U_22
_atom_site_aniso_U_33
_atom_site_aniso_U_23
_atom_site_aniso_U_13
_atom_site_aniso_U_12
C6 0.046(3) 0.025(3) 0.024(3) -0.002(2) -0.005(2) -0.004(3)
C10 0.021(3) 0.037(3) 0.040(3) 0.002(3) 0.002(2) 0.000(2)
C11 0.048(4) 0.041(3) 0.042(4) -0.001(3) -0.013(3) 0.003(3)
C13 0.055(4) 0.033(3) 0.035(3) 0.002(3) -0.007(3) -0.002(3)
C12 0.043(3) 0.040(3) 0.043(4) 0.004(3) 0.002(3) -0.005(3)
C14 0.053(4) 0.033(3) 0.034(3) 0.004(3) 0.004(3) -0.003(3)
P5 0.0278(7) 0.0327(8) 0.0332(8) -0.0028(6) -0.0029(6) 0.0000(6)
S2 0.0452(9) 0.0514(9) 0.0380(8) -0.0123(7) 0.0058(7) 0.0013(8)
P3 0.0392(8) 0.0286(7) 0.0247(7) -0.0029(6) -0.0026(6) -0.0016(7)
S3 0.0358(8) 0.0382(7) 0.0434(9) -0.0101(7) -0.0045(6) -0.0043(7)
O5 0.033(2) 0.0299(18) 0.0230(18) -0.0083(15) -0.0002(16) -0.0075(16)
C7 0.017(2) 0.035(3) 0.037(3) -0.006(2) 0.000(2) -0.007(2)
C8 0.066(4) 0.027(3) 0.034(3) 0.003(2) -0.002(3) -0.011(3)
C9 0.039(3) 0.063(4) 0.028(3) -0.004(3) 0.006(3) 0.000(3)
C15 0.039(3) 0.043(3) 0.039(3) -0.001(3) -0.004(3) -0.001(3)
C16 0.067(4) 0.035(3) 0.031(3) 0.007(3) -0.015(3) -0.002(3)
C17 0.068(5) 0.041(3) 0.063(4) -0.003(3) -0.008(4) 0.016(4)
C18 0.059(4) 0.074(5) 0.041(4) -0.006(3) 0.013(3) 0.000(4)
C19 0.074(5) 0.051(4) 0.065(5) 0.021(4) -0.010(4) 0.000(4)

loop_
_atom_type_symbol
_atom_type_description
_atom_type_scat_dispersion_real
_atom_type_scat_dispersion_imag
_atom_type_scat_source
C C 0.0033 0.0016 'International Tables Vol C Tables 4.2.6.8 and 6.1.1.4'
H H 0.0000 0.0000 'International Tables Vol C Tables 4.2.6.8 and 6.1.1.4'
O O 0.0106 0.0060 'International Tables Vol C Tables 4.2.6.8 and 6.1.1.4'
P P 0.1023 0.0942 'International Tables Vol C Tables 4.2.6.8 and 6.1.1.4'
S S 0.1246 0.1234 'International Tables Vol C Tables 4.2.6.8 and 6.1.1.4'

loop_
_geom_angle_atom_site_label_1
_geom_angle_atom_site_label_2
_geom_angle_atom_site_label_3
_geom_angle
C10 C6 C14 120.0
C10 C6 C7 121.1(3)
C14 C6 C7 118.9(3)
C6 C10 C11 120.0
C6 C10 H1 120.0
C11 C10 H1 120.0
C13 C11 C10 120.0
C13 C11 H2 120.0
C10 C11 H2 120.0
C11 C13 C12 120.0
C11 C13 C19 119.7(4)
C12 C13 C19 120.3(4)
C13 C12 C14 120.0
C13 C12 H3 120.0
C14 C12 H3 120.0
C12 C14 C6 120.0
C12 C14 H4 120.0
C6 C14 H4 120.0
C9 P5 C15 105.4(3)
C9 P5 C7 106.7(2)
C15 P5 C7 105.0(2)
C9 P5 S3 114.9(2)
C15 P5 S3 114.8(2)
C7 P5 S3 109.21(18)
O5 P3 C16 106.2(2)
O5 P3 C8 100.3(2)
C16 P3 C8 106.0(3)
O5 P3 S2 113.54(16)
C16 P3 S2 113.5(2)
C8 P3 S2 116.0(2)
C7 O5 P3 119.0(3)
O5 C7 C6 112.3(4)
O5 C7 P5 107.7(3)
C6 C7 P5 114.5(3)
O5 C7 H24 107.4
C6 C7 H24 107.4
P5 C7 H24 107.4
P3 C8 H5 109.5
P3 C8 H6 109.5
H5 C8 H6 109.5
P3 C8 H7 109.5
H5 C8 H7 109.5
H6 C8 H7 109.5
C18 C9 P5 114.1(4)
C18 C9 H8 108.7
P5 C9 H8 108.7
C18 C9 H9 108.7
P5 C9 H9 108.7
H8 C9 H9 107.6
C17 C15 P5 113.5(4)
C17 C15 H10 108.9
P5 C15 H10 108.9
C17 C15 H11 108.9
P5 C15 H11 108.9
H10 C15 H11 107.7
P3 C16 H12 109.5
P3 C16 H13 109.5
H12 C16 H13 109.5
P3 C16 H14 109.5
H12 C16 H14 109.5
H13 C16 H14 109.5
C15 C17 H15 109.5
C15 C17 H16 109.5
H15 C17 H16 109.5
C15 C17 H17 109.5
H15 C17 H17 109.5
H16 C17 H17 109.5
C9 C18 H18 109.5
C9 C18 H19 109.5
H18 C18 H19 109.5
C9 C18 H20 109.5
H18 C18 H20 109.5
H19 C18 H20 109.5
C13 C19 H21 109.5
C13 C19 H22 109.5
H21 C19 H22 109.5
C13 C19 H23 109.5
H21 C19 H23 109.5
H22 C19 H23 109.5

loop_
_geom_bond_atom_site_label_1
_geom_bond_atom_site_label_2
_geom_bond_distance
C6 C10 1.3900
C6 C14 1.3900
C6 C7 1.530(5)
C10 C11 1.3900
C10 H1 0.9300
C11 C13 1.3900
C11 H2 0.9300
C13 C12 1.3900
C13 C19 1.524(6)
C12 C14 1.3900
C12 H3 0.9300
C14 H4 0.9300
P5 C9 1.815(6)
P5 C15 1.808(5)
P5 C7 1.846(5)
P5 S3 1.955(2)
S2 P3 1.937(2)
P3 O5 1.627(3)
P3 C16 1.789(6)
P3 C8 1.778(5)
O5 C7 1.459(6)
C7 H24 0.9800
C8 H5 0.9600
C8 H6 0.9600
C8 H7 0.9600
C9 C18 1.520(8)
C9 H8 0.9700
C9 H9 0.9700
C15 C17 1.512(8)
C15 H10 0.9700
C15 H11 0.9700
C16 H12 0.9600
C16 H13 0.9600
C16 H14 0.9600
C17 H15 0.9600
C17 H16 0.9600
C17 H17 0.9600
C18 H18 0.9600
C18 H19 0.9600
C18 H20 0.9600
C19 H21 0.9600
C19 H22 0.9600
C19 H23 0.9600

loop_
_geom_torsion_atom_site_label_1
_geom_torsion_atom_site_label_2
_geom_torsion_atom_site_label_3
_geom_torsion_atom_site_label_4
_geom_torsion
C14 C6 C10 C11 0.0
C7 C6 C10 C11 178.8(4)
C6 C10 C11 C13 0.0
C10 C11 C13 C12 0.0
C10 C11 C13 C19 -177.7(4)
C11 C13 C12 C14 0.0
C19 C13 C12 C14 177.7(4)
C13 C12 C14 C6 0.0
C10 C6 C14 C12 0.0
C7 C6 C14 C12 -178.8(3)
C16 P3 O5 C7 -83.7(4)
C8 P3 O5 C7 166.2(4)
S2 P3 O5 C7 41.7(4)
P3 O5 C7 C6 85.0(4)
P3 O5 C7 P5 -148.1(3)
C10 C6 C7 O5 44.7(5)
C14 C6 C7 O5 -136.5(3)
C10 C6 C7 P5 -78.4(4)
C14 C6 C7 P5 100.4(3)
C9 P5 C7 O5 -57.1(4)
C15 P5 C7 O5 54.5(4)
S3 P5 C7 O5 178.1(3)
C9 P5 C7 C6 68.5(4)
C15 P5 C7 C6 -179.9(3)
S3 P5 C7 C6 -56.3(3)
C15 P5 C9 C18 69.1(5)
C7 P5 C9 C18 -179.6(5)
S3 P5 C9 C18 -58.4(5)
C9 P5 C15 C17 174.9(4)
C7 P5 C15 C17 62.4(5)
S3 P5 C15 C17 -57.6(5)
